data_4502731
loop_
_publ_author_name
'Laws, Derek R.'
'Sheats, John'
'Rheingold, Arnold L.'
'Geiger, William E.'

_publ_section_title
;
 Organometallic electrodes: modification of electrode surfaces through
 cathodic reduction of cyclopentadienyldiazonium complexes of cobalt and
 manganese.
;
_journal_issue 18
_journal_name_full 'Langmuir : the ACS journal of surfaces and colloids'
_journal_page_first 15010
_journal_page_last 15021
_journal_paper_doi 10.1021/la102579t
_journal_volume 26
_journal_year 2010
_chemical_formula_sum 'C11 H12 Co F12 N3 O2 P2'
_chemical_formula_weight 567.11
_chemical_name_systematic
; 
 ? 
;
_space_group_IT_number 2
_symmetry_cell_setting triclinic
_symmetry_space_group_name_Hall '-P 1'
_symmetry_space_group_name_H-M 'P -1'
_atom_sites_solution_hydrogens geom
_atom_sites_solution_primary direct
_atom_sites_solution_secondary difmap
_audit_creation_method SHELXL-97
_cell_angle_alpha 76.257(2)
_cell_angle_beta 86.997(2)
_cell_angle_gamma 89.907(2)
_cell_formula_units_Z 2
_cell_length_a 7.8867(11)
_cell_length_b 10.0100(14)
_cell_length_c 11.9959(16)
_cell_measurement_reflns_used 6304
_cell_measurement_temperature 100(2)
_cell_measurement_theta_max 27.52
_cell_measurement_theta_min 2.39
_cell_volume 918.6(2)
_computing_cell_refinement 'Bruker SMART'
_computing_data_collection 'Bruker SMART'
_computing_data_reduction 'Bruker SAINT'
_computing_molecular_graphics 'Bruker SHELXTL'
_computing_publication_material 'Bruker SHELXTL'
_computing_structure_refinement 'SHELXL-97 (Sheldrick, 1997)'
_computing_structure_solution 'SHELXS-97 (Sheldrick, 1990)'
_diffrn_ambient_temperature 100(2)
_diffrn_measured_fraction_theta_full 0.950
_diffrn_measured_fraction_theta_max 0.950
_diffrn_measurement_device_type 'CCD area detector'
_diffrn_measurement_method 'phi and omega scans'
_diffrn_radiation_monochromator graphite
_diffrn_radiation_source 'fine-focus sealed tube'
_diffrn_radiation_type MoK\a
_diffrn_radiation_wavelength 0.71073
_diffrn_reflns_av_R_equivalents 0.0176
_diffrn_reflns_av_sigmaI/netI 0.0236
_diffrn_reflns_limit_h_max 10
_diffrn_reflns_limit_h_min -10
_diffrn_reflns_limit_k_max 12
_diffrn_reflns_limit_k_min -12
_diffrn_reflns_limit_l_max 15
_diffrn_reflns_limit_l_min -15
_diffrn_reflns_number 7828
_diffrn_reflns_theta_full 27.53
_diffrn_reflns_theta_max 27.53
_diffrn_reflns_theta_min 2.39
_exptl_absorpt_coefficient_mu 1.242
_exptl_absorpt_correction_T_max 0.8149
_exptl_absorpt_correction_T_min 0.7069
_exptl_absorpt_correction_type empirical
_exptl_absorpt_process_details sadabs
_exptl_crystal_colour yellow
_exptl_crystal_density_diffrn 2.050
_exptl_crystal_density_meas 0
_exptl_crystal_density_method 'not measured'
_exptl_crystal_description plate
_exptl_crystal_F_000 560
_exptl_crystal_size_max 0.30
_exptl_crystal_size_mid 0.30
_exptl_crystal_size_min 0.30
_refine_diff_density_max 1.014
_refine_diff_density_min -0.590
_refine_diff_density_rms 0.087
_refine_ls_extinction_method none
_refine_ls_goodness_of_fit_ref 1.071
_refine_ls_hydrogen_treatment mixed
_refine_ls_matrix_type full
_refine_ls_number_parameters 317
_refine_ls_number_reflns 4023
_refine_ls_number_restraints 0
_refine_ls_restrained_S_all 1.071
_refine_ls_R_factor_all 0.0337
_refine_ls_R_factor_gt 0.0320
_refine_ls_shift/su_max 0.076
_refine_ls_shift/su_mean 0.007
_refine_ls_structure_factor_coef Fsqd
_refine_ls_weighting_details 'calc w=1/[\s^2^(Fo^2^)+(0.0600P)^2^+0.6000P] where P=(Fo^2^+2Fc^2^)/3'
_refine_ls_weighting_scheme calc
_refine_ls_wR_factor_gt 0.0926
_refine_ls_wR_factor_ref 0.0939
_reflns_number_gt 3751
_reflns_number_total 4023
_reflns_threshold_expression >2sigma(I)
_cod_data_source_file la102579t_si_003.cif
_cod_data_source_block geiger1
_cod_depositor_comments
;
The following automatic conversions were performed:

'_symmetry_cell_setting' value 'Triclinic' changed to 'triclinic'
according to /home/saulius/struct/CIF-dictionaries/cif_core.dic
dictionary named 'cif_core.dic' version 2.4.2 from 2011-04-26.

Automatic conversion script
Id: cif_fix_values 1715 2011-07-08 13:25:40Z adriana 
;
_cod_original_sg_symbol_H-M P-1
_cod_database_code 4502731

loop_
_symmetry_equiv_pos_as_xyz
'x, y, z'
'-x, -y, -z'

loop_
_atom_site_label
_atom_site_type_symbol
_atom_site_fract_x
_atom_site_fract_y
_atom_site_fract_z
_atom_site_U_iso_or_equiv
_atom_site_adp_type
_atom_site_occupancy
_atom_site_symmetry_multiplicity
_atom_site_calc_flag
_atom_site_refinement_flags
Co1 Co 0.25390(3) 0.82478(2) 0.80167(2) 0.01511(10) Uani 1 1 d .
F1 F 0.1244(2) 0.38696(14) 0.51189(12) 0.0358(3) Uani 1 1 d .
F2 F 0.35004(17) 0.24746(17) 0.50942(13) 0.0373(3) Uani 1 1 d .
F3 F 0.22453(18) 0.34351(14) 0.34354(12) 0.0316(3) Uani 1 1 d .
F4 F 0.19708(18) 0.11649(13) 0.42211(11) 0.0297(3) Uani 1 1 d .
F5 F 0.09588(16) 0.15988(14) 0.59033(11) 0.0272(3) Uani 1 1 d .
F6 F -0.02860(17) 0.25701(16) 0.42347(12) 0.0342(3) Uani 1 1 d .
F7 F 0.5256(3) 0.3866(4) 0.8969(3) 0.0600(15) Uani 0.732(8) 1 d P
F7' F 0.4421(15) 0.4615(8) 0.8383(6) 0.064(4) Uani 0.268(8) 1 d P
F8 F 0.1743(3) 0.2463(4) 0.8722(3) 0.0480(9) Uani 0.732(8) 1 d P
F8' F 0.238(3) 0.1883(14) 0.9370(12) 0.132(9) Uani 0.268(8) 1 d P
F9 F 0.4276(5) 0.1691(3) 0.9347(2) 0.0569(10) Uani 0.732(8) 1 d P
F9' F 0.5046(13) 0.2576(16) 0.9366(7) 0.083(6) Uani 0.268(8) 1 d P
F10 F 0.2736(5) 0.4631(2) 0.8318(2) 0.0490(12) Uani 0.732(8) 1 d P
F10' F 0.1764(14) 0.402(2) 0.8360(9) 0.102(6) Uani 0.268(8) 1 d P
F11 F 0.4046(2) 0.29872(17) 0.76033(13) 0.0418(4) Uani 1 1 d .
F12 F 0.29039(19) 0.3397(2) 1.00900(12) 0.0434(4) Uani 1 1 d .
O1 O -0.3063(2) 0.20114(18) 0.61021(13) 0.0302(4) Uani 1 1 d .
O2 O -0.2212(2) 0.11208(16) 0.77944(13) 0.0260(3) Uani 1 1 d .
N1 N 0.3664(2) 0.65492(17) 0.63122(14) 0.0192(3) Uani 1 1 d .
N2 N 0.3502(3) 0.57065(19) 0.58883(16) 0.0280(4) Uani 1 1 d .
N3 N -0.2367(2) 0.20940(18) 0.69691(15) 0.0211(3) Uani 1 1 d .
C1 C 0.3959(2) 0.7648(2) 0.68008(16) 0.0179(4) Uani 1 1 d .
C2 C 0.3419(3) 0.9023(2) 0.63418(17) 0.0212(4) Uani 1 1 d .
H2A H 0.2735 0.9366 0.5655 0.025 Uiso 1 1 calc R
C3 C 0.4106(3) 0.9798(2) 0.70599(19) 0.0266(4) Uani 1 1 d .
H3A H 0.3934 1.0804 0.6989 0.032 Uiso 1 1 calc R
C4 C 0.5014(3) 0.8913(2) 0.79296(19) 0.0256(4) Uani 1 1 d .
H4A H 0.5586 0.9204 0.8560 0.031 Uiso 1 1 calc R
C5 C 0.4943(2) 0.7555(2) 0.77867(17) 0.0218(4) Uani 1 1 d .
H5A H 0.5489 0.6720 0.8254 0.026 Uiso 1 1 calc R
C6 C 0.0397(3) 0.7074(2) 0.84962(19) 0.0248(4) Uani 1 1 d .
H6A H 0.0037 0.6304 0.8158 0.030 Uiso 1 1 calc R
C7 C -0.0031(3) 0.8480(2) 0.80998(19) 0.0256(4) Uani 1 1 d .
H7A H -0.0748 0.8872 0.7439 0.031 Uiso 1 1 calc R
C8 C 0.0761(3) 0.9232(2) 0.8805(2) 0.0284(5) Uani 1 1 d .
H8A H 0.0695 1.0247 0.8727 0.034 Uiso 1 1 calc R
C9 C 0.1679(3) 0.8284(3) 0.96325(18) 0.0269(5) Uani 1 1 d .
H9A H 0.2367 0.8519 1.0238 0.032 Uiso 1 1 calc R
C10 C 0.1460(3) 0.6950(2) 0.94383(18) 0.0260(4) Uani 1 1 d .
H10A H 0.1963 0.6081 0.9883 0.031 Uiso 1 1 calc R
C11 C -0.1696(3) 0.3448(2) 0.7044(2) 0.0307(5) Uani 1 1 d .
H11A H -0.1897 0.4133 0.6332 0.046 Uiso 1 1 calc R
H11B H -0.0474 0.3382 0.7155 0.046 Uiso 1 1 calc R
H11C H -0.2273 0.3727 0.7695 0.046 Uiso 1 1 calc R
P2 P 0.34628(7) 0.31797(5) 0.88483(4) 0.02010(13) Uani 1 1 d .
P1 P 0.15920(6) 0.25121(5) 0.46780(4) 0.02020(13) Uani 1 1 d .

loop_
_atom_site_aniso_label
_atom_site_aniso_U_11
_atom_site_aniso_U_22
_atom_site_aniso_U_33
_atom_site_aniso_U_23
_atom_site_aniso_U_13
_atom_site_aniso_U_12
Co1 0.01576(15) 0.01651(14) 0.01312(14) -0.00357(10) -0.00120(9) 0.00090(10)
F1 0.0508(9) 0.0256(7) 0.0319(7) -0.0099(6) 0.0049(6) 0.0008(6)
F2 0.0213(6) 0.0582(10) 0.0318(7) -0.0095(7) -0.0025(5) -0.0023(6)
F3 0.0354(7) 0.0303(7) 0.0252(7) -0.0004(5) 0.0060(5) 0.0017(6)
F4 0.0434(8) 0.0234(6) 0.0239(6) -0.0079(5) -0.0060(6) 0.0106(6)
F5 0.0261(6) 0.0313(7) 0.0217(6) -0.0021(5) 0.0009(5) 0.0026(5)
F6 0.0227(7) 0.0486(9) 0.0305(7) -0.0064(6) -0.0075(5) 0.0076(6)
F7 0.0304(13) 0.105(3) 0.059(2) -0.051(3) 0.0124(13) -0.0289(16)
F7' 0.118(10) 0.040(4) 0.033(4) -0.010(3) 0.013(5) -0.048(5)
F8 0.0283(12) 0.066(2) 0.0553(19) -0.0266(15) -0.0003(11) -0.0193(11)
F8' 0.23(2) 0.085(9) 0.084(9) -0.057(7) 0.099(11) -0.133(12)
F9 0.082(2) 0.0457(16) 0.0405(14) -0.0019(12) -0.0168(14) 0.0368(16)
F9' 0.064(7) 0.143(15) 0.041(4) -0.020(6) -0.016(4) 0.085(9)
F10 0.096(3) 0.0220(11) 0.0253(11) 0.0004(8) 0.0007(14) 0.0238(13)
F10' 0.061(6) 0.215(17) 0.063(6) -0.087(8) -0.053(5) 0.095(8)
F11 0.0554(10) 0.0460(9) 0.0296(8) -0.0197(7) -0.0044(7) 0.0147(7)
F12 0.0315(8) 0.0801(12) 0.0184(7) -0.0111(7) -0.0014(6) 0.0076(7)
O1 0.0251(8) 0.0452(10) 0.0188(8) -0.0038(7) -0.0052(6) -0.0001(7)
O2 0.0289(8) 0.0242(7) 0.0216(7) 0.0013(6) -0.0033(6) 0.0013(6)
N1 0.0199(8) 0.0210(8) 0.0148(8) -0.0006(6) -0.0001(6) 0.0033(6)
N2 0.0390(11) 0.0237(9) 0.0214(9) -0.0050(7) -0.0038(8) 0.0026(8)
N3 0.0182(8) 0.0237(8) 0.0191(8) -0.0013(6) 0.0015(6) 0.0030(6)
C1 0.0169(9) 0.0217(9) 0.0150(9) -0.0045(7) 0.0010(7) -0.0012(7)
C2 0.0261(10) 0.0201(9) 0.0153(9) -0.0006(7) 0.0009(7) -0.0024(8)
C3 0.0345(12) 0.0218(10) 0.0223(10) -0.0035(8) 0.0023(9) -0.0099(9)
C4 0.0207(10) 0.0357(12) 0.0211(10) -0.0080(8) -0.0003(8) -0.0099(8)
C5 0.0147(9) 0.0328(11) 0.0169(9) -0.0040(8) -0.0010(7) 0.0014(8)
C6 0.0176(9) 0.0330(11) 0.0245(10) -0.0095(9) 0.0055(8) -0.0059(8)
C7 0.0167(9) 0.0367(12) 0.0269(11) -0.0144(9) -0.0023(8) 0.0062(8)
C8 0.0271(11) 0.0346(12) 0.0281(11) -0.0166(9) -0.0012(9) 0.0100(9)
C9 0.0251(10) 0.0410(13) 0.0171(10) -0.0121(9) 0.0009(8) 0.0041(9)
C10 0.0244(10) 0.0334(11) 0.0167(10) -0.0008(8) 0.0077(8) -0.0014(8)
C11 0.0345(12) 0.0229(10) 0.0328(12) -0.0037(9) 0.0024(9) -0.0031(9)
P2 0.0198(3) 0.0206(3) 0.0192(3) -0.00288(19) -0.00275(19) -0.0012(2)
P1 0.0187(3) 0.0211(3) 0.0203(3) -0.0041(2) -0.00046(19) 0.00153(19)

loop_
_atom_type_symbol
_atom_type_description
_atom_type_scat_dispersion_real
_atom_type_scat_dispersion_imag
_atom_type_scat_source
C C 0.0033 0.0016 'International Tables Vol C Tables 4.2.6.8 and 6.1.1.4'
H H 0.0000 0.0000 'International Tables Vol C Tables 4.2.6.8 and 6.1.1.4'
P P 0.1023 0.0942 'International Tables Vol C Tables 4.2.6.8 and 6.1.1.4'
N N 0.0061 0.0033 'International Tables Vol C Tables 4.2.6.8 and 6.1.1.4'
F F 0.0171 0.0103 'International Tables Vol C Tables 4.2.6.8 and 6.1.1.4'
Co Co 0.3494 0.9721 'International Tables Vol C Tables 4.2.6.8 and 6.1.1.4'
O O 0.0106 0.0060 'International Tables Vol C Tables 4.2.6.8 and 6.1.1.4'

loop_
_geom_angle_atom_site_label_1
_geom_angle_atom_site_label_2
_geom_angle_atom_site_label_3
_geom_angle
C1 Co1 C10 124.42(9)
C1 Co1 C9 157.16(9)
C10 Co1 C9 41.01(10)
C1 Co1 C6 112.23(8)
C10 Co1 C6 40.99(9)
C9 Co1 C6 68.84(9)
C1 Co1 C8 161.69(9)
C10 Co1 C8 69.16(10)
C9 Co1 C8 41.14(9)
C6 Co1 C8 68.75(9)
C1 Co1 C7 127.64(8)
C10 Co1 C7 69.12(9)
C9 Co1 C7 69.11(9)
C6 Co1 C7 40.78(9)
C8 Co1 C7 40.97(9)
C1 Co1 C5 41.50(8)
C10 Co1 C5 106.81(9)
C9 Co1 C5 118.27(9)
C6 Co1 C5 126.61(9)
C8 Co1 C5 153.03(9)
C7 Co1 C5 164.53(9)
C1 Co1 C4 67.52(8)
C10 Co1 C4 122.34(9)
C9 Co1 C4 103.84(9)
C6 Co1 C4 161.16(10)
C8 Co1 C4 117.86(9)
C7 Co1 C4 154.60(10)
C5 Co1 C4 40.30(9)
C1 Co1 C2 41.23(8)
C10 Co1 C2 160.67(9)
C9 Co1 C2 157.48(9)
C6 Co1 C2 124.56(9)
C8 Co1 C2 122.11(9)
C7 Co1 C2 108.12(9)
C5 Co1 C2 70.51(8)
C4 Co1 C2 68.64(8)
C1 Co1 C3 67.27(9)
C10 Co1 C3 157.99(9)
C9 Co1 C3 120.69(9)
C6 Co1 C3 158.26(9)
C8 Co1 C3 104.72(10)
C7 Co1 C3 120.89(10)
C5 Co1 C3 68.58(9)
C4 Co1 C3 40.41(9)
C2 Co1 C3 40.17(8)
F7' F7 F9' 128.6(6)
F7' F7 P2 68.6(4)
F9' F7 P2 61.0(4)
F7 F7' F10 130.2(5)
F7 F7' P2 69.8(4)
F10 F7' P2 63.9(3)
F8' F8 F10' 125.9(6)
F8' F8 P2 69.5(6)
F10' F8 P2 64.3(4)
F8 F8' F9 124.8(7)
F8 F8' P2 72.5(6)
F9 F8' P2 64.0(5)
F9' F9 F8' 116.8(6)
F9' F9 P2 63.5(4)
F8' F9 P2 59.0(5)
F9 F9' F7 145.0(7)
F9 F9' P2 76.0(7)
F7 F9' P2 70.4(4)
F10' F10 F7' 141.5(8)
F10' F10 P2 76.8(7)
F7' F10 P2 66.0(3)
F10 F10' F8 127.1(7)
F10 F10' P2 68.0(4)
F8 F10' P2 59.3(5)
N2 N1 C1 176.2(2)
O1 N3 O2 123.72(19)
O1 N3 C11 118.63(18)
O2 N3 C11 117.65(18)
N1 C1 C2 124.34(18)
N1 C1 C5 123.81(18)
C2 C1 C5 111.73(18)
N1 C1 Co1 127.82(14)
C2 C1 Co1 71.70(11)
C5 C1 Co1 71.08(11)
C3 C2 C1 104.57(18)
C3 C2 Co1 70.18(12)
C1 C2 Co1 67.07(11)
C2 C3 C4 109.51(19)
C2 C3 Co1 69.65(11)
C4 C3 Co1 69.34(12)
C5 C4 C3 109.60(18)
C5 C4 Co1 69.56(11)
C3 C4 Co1 70.25(12)
C4 C5 C1 104.60(18)
C4 C5 Co1 70.14(12)
C1 C5 Co1 67.41(11)
C7 C6 C10 108.51(19)
C7 C6 Co1 69.72(12)
C10 C6 Co1 69.23(12)
C6 C7 C8 107.68(19)
C6 C7 Co1 69.49(12)
C8 C7 Co1 69.23(12)
C7 C8 C9 108.0(2)
C7 C8 Co1 69.80(12)
C9 C8 Co1 69.28(12)
C10 C9 C8 108.1(2)
C10 C9 Co1 69.54(12)
C8 C9 Co1 69.58(12)
C9 C10 C6 107.7(2)
C9 C10 Co1 69.45(12)
C6 C10 Co1 69.78(12)
F9' P2 F8' 94.1(10)
F9' P2 F10 138.5(7)
F8' P2 F10 124.9(9)
F9' P2 F8 129.9(7)
F8' P2 F8 38.0(9)
F10 P2 F8 91.51(18)
F9' P2 F7' 89.7(7)
F8' P2 F7' 173.2(7)
F10 P2 F7' 50.1(4)
F8 P2 F7' 139.7(4)
F9' P2 F11 93.3(3)
F8' P2 F11 103.3(4)
F10 P2 F11 91.13(11)
F8 P2 F11 87.63(14)
F7' P2 F11 82.1(3)
F9' P2 F12 86.5(3)
F8' P2 F12 77.8(4)
F10 P2 F12 88.36(11)
F8 P2 F12 93.37(14)
F7' P2 F12 96.8(3)
F11 P2 F12 178.89(10)
F9' P2 F7 48.5(6)
F8' P2 F7 141.0(10)
F10 P2 F7 90.2(2)
F8 P2 F7 178.00(18)
F7' P2 F7 41.6(4)
F11 P2 F7 91.25(11)
F12 P2 F7 87.76(11)
F9' P2 F9 40.5(6)
F8' P2 F9 57.0(9)
F10 P2 F9 177.38(16)
F8 P2 F9 89.68(19)
F7' P2 F9 128.1(5)
F11 P2 F9 86.59(12)
F12 P2 F9 93.89(13)
F7 P2 F9 88.6(2)
F9' P2 F10' 172.1(7)
F8' P2 F10' 90.6(10)
F10 P2 F10' 35.2(7)
F8 P2 F10' 56.4(7)
F7' P2 F10' 85.0(8)
F11 P2 F10' 91.8(3)
F12 P2 F10' 88.3(3)
F7 P2 F10' 125.4(8)
F9 P2 F10' 146.0(7)
F1 P1 F5 90.09(8)
F1 P1 F6 89.93(8)
F5 P1 F6 91.29(8)
F1 P1 F4 178.93(9)
F5 P1 F4 90.81(7)
F6 P1 F4 90.65(8)
F1 P1 F2 90.14(9)
F5 P1 F2 90.10(7)
F6 P1 F2 178.61(8)
F4 P1 F2 89.27(8)
F1 P1 F3 90.07(8)
F5 P1 F3 179.67(8)
F6 P1 F3 89.00(8)
F4 P1 F3 89.03(7)
F2 P1 F3 89.61(8)

loop_
_geom_bond_atom_site_label_1
_geom_bond_atom_site_label_2
_geom_bond_distance
Co1 C1 1.9964(19)
Co1 C10 2.030(2)
Co1 C9 2.028(2)
Co1 C6 2.037(2)
Co1 C8 2.032(2)
Co1 C7 2.040(2)
Co1 C5 2.045(2)
Co1 C4 2.053(2)
Co1 C2 2.058(2)
Co1 C3 2.065(2)
F1 P1 1.5895(14)
F2 P1 1.6079(14)
F3 P1 1.6148(14)
F4 P1 1.5940(13)
F5 P1 1.5911(14)
F6 P1 1.5961(14)
F7 F7' 1.134(11)
F7 F9' 1.274(15)
F7 P2 1.602(2)
F7' F10 1.335(11)
F7' P2 1.589(6)
F8 F8' 1.01(2)
F8 F10' 1.516(19)
F8 P2 1.566(2)
F8' F9 1.51(2)
F8' P2 1.539(7)
F9 F9' 1.080(15)
F9 P2 1.613(2)
F9' P2 1.487(7)
F10 F10' 0.972(17)
F10 P2 1.563(2)
F10' P2 1.640(7)
F11 P2 1.5949(15)
F12 P2 1.5954(15)
O1 N3 1.221(2)
O2 N3 1.224(2)
N1 N2 1.094(3)
N1 C1 1.389(3)
N3 C11 1.480(3)
C1 C2 1.429(3)
C1 C5 1.433(3)
C2 C3 1.416(3)
C3 C4 1.422(3)
C4 C5 1.412(3)
C6 C7 1.420(3)
C6 C10 1.424(3)
C7 C8 1.425(3)
C8 C9 1.427(3)
C9 C10 1.421(3)
